data_8106260
loop_
_publ_author_name
'Cuicui, Huang'
'Shi, Maojian'
'Liu, Jing'
'Ding, Lin'
'Zhou, Jinhui'

_publ_section_title
;
 Crystal structure of 4-((1,3-dioxoisoindolin-2-yl)methyl)phenethyl
 4-methylbenzenesulfonate, C24H21NO5S
;
_journal_issue 4
_journal_name_full 'Zeitschrift f\"ur Kristallographie - New Crystal Structures'
_journal_page_first 683
_journal_page_last 684
_journal_paper_doi 10.1515/ncrs-2018-0010
_journal_volume 233
_journal_year 2018
_chemical_formula_moiety 'C24 H21 N O5 S'
_chemical_formula_sum 'C24 H21 N O5 S'
_chemical_formula_weight 435.48
_space_group_crystal_system monoclinic
_space_group_IT_number 14
_space_group_name_Hall '-P 2ybc'
_space_group_name_H-M_alt 'P 1 21/c 1'
_atom_sites_solution_hydrogens geom
_atom_sites_solution_primary direct
_cell_angle_alpha 90
_cell_angle_beta 107.15(3)
_cell_angle_gamma 90
_cell_formula_units_Z 4
_cell_length_a 7.7790(16)
_cell_length_b 22.726(5)
_cell_length_c 12.755(3)
_cell_measurement_reflns_used 1902
_cell_measurement_temperature 293.15
_cell_measurement_theta_max 23
_cell_measurement_theta_min 2
_cell_volume 2154.6(9)
_computing_cell_refinement 'SAINT (Bruker, 2012)'
_computing_data_collection 'SAINT (Bruker, 2012)'
_computing_data_reduction 'SAINT (Bruker, 2012)'
_computing_molecular_graphics 'Olex2 (Dolomanov et al., 2009)'
_computing_publication_material 'Olex2 (Dolomanov et al., 2009)'
_computing_structure_refinement 'ShelXL (Sheldrick, 2015)'
_computing_structure_solution 'ShelXT (Sheldrick, 2015)'
_diffrn_ambient_temperature 293.15
_diffrn_measured_fraction_theta_full 0.986
_diffrn_measured_fraction_theta_max 0.986
_diffrn_measurement_device_type 'Bruker P4'
_diffrn_measurement_method '\w scans'
_diffrn_radiation_monochromator graphite
_diffrn_radiation_type CuK\a
_diffrn_radiation_wavelength 1.54178
_diffrn_reflns_av_R_equivalents 0.0485
_diffrn_reflns_av_unetI/netI 0.0268
_diffrn_reflns_Laue_measured_fraction_full 0.986
_diffrn_reflns_Laue_measured_fraction_max 0.986
_diffrn_reflns_limit_h_max 8
_diffrn_reflns_limit_h_min -9
_diffrn_reflns_limit_k_max 27
_diffrn_reflns_limit_k_min -27
_diffrn_reflns_limit_l_max 15
_diffrn_reflns_limit_l_min -15
_diffrn_reflns_number 34088
_diffrn_reflns_point_group_measured_fraction_full 0.986
_diffrn_reflns_point_group_measured_fraction_max 0.986
_diffrn_reflns_theta_full 67.679
_diffrn_reflns_theta_max 68.167
_diffrn_reflns_theta_min 3.890
_exptl_absorpt_coefficient_mu 1.640
_exptl_absorpt_correction_type none
_exptl_crystal_colour colourless
_exptl_crystal_colour_primary colourless
_exptl_crystal_density_diffrn 1.342
_exptl_crystal_description prism
_exptl_crystal_F_000 912
_exptl_crystal_size_max 0.2
_exptl_crystal_size_mid 0.1
_exptl_crystal_size_min 0.1
_refine_diff_density_max 0.188
_refine_diff_density_min -0.167
_refine_diff_density_rms 0.040
_refine_ls_extinction_coef .
_refine_ls_extinction_method none
_refine_ls_goodness_of_fit_ref 1.129
_refine_ls_hydrogen_treatment constr
_refine_ls_matrix_type full
_refine_ls_number_parameters 281
_refine_ls_number_reflns 3896
_refine_ls_number_restraints 0
_refine_ls_restrained_S_all 1.129
_refine_ls_R_factor_all 0.0651
_refine_ls_R_factor_gt 0.0453
_refine_ls_shift/su_max 0.000
_refine_ls_shift/su_mean 0.000
_refine_ls_structure_factor_coef Fsqd
_refine_ls_weighting_details 'w=1/[\s^2^(Fo^2^)+(0.0535P)^2^+0.5450P] where P=(Fo^2^+2Fc^2^)/3'
_refine_ls_weighting_scheme calc
_refine_ls_wR_factor_gt 0.1177
_refine_ls_wR_factor_ref 0.1371
_reflns_Friedel_coverage 0.000
_reflns_Friedel_fraction_full .
_reflns_Friedel_fraction_max .
_reflns_number_gt 2702
_reflns_number_total 3896
_reflns_threshold_expression 'I > 2\s(I)'
_cod_data_source_file suppl_ncrs-2018-0010_suppl.cif
_cod_data_source_block 1
_cod_database_code 8106260
_shelx_space_group_comment
;
The symmetry employed for this shelxl refinement is uniquely defined
by the following loop, which should always be used as a source of
symmetry information in preference to the above space-group names.
They are only intended as comments.
;
_shelx_estimated_absorpt_t_max 0.853
_shelx_estimated_absorpt_t_min 0.735
_olex2_refinement_description
;
1. Fixed Uiso
 At 1.2 times of:
  All C(H) groups, All C(H,H) groups
 At 1.5 times of:
  All C(H,H,H) groups
2.a Secondary CH2 refined with riding coordinates:
 C1(H1A,H1B), C2(H2A,H2B), C7(H7A,H7B)
2.b Aromatic/amide H refined with riding coordinates:
 C4(H4), C5(H5), C12(H12), C13(H13), C14(H14), C15(H15), C16(H16), C17(H17),
 C19(H19), C20(H20), C22(H22), C23(H23)
2.c Idealised Me refined as rotating group:
 C24(H24A,H24B,H24C)
;
_olex2_submission_special_instructions 'No special instructions were received'

loop_
_space_group_symop_operation_xyz
'x, y, z'
'-x, y+1/2, -z+1/2'
'-x, -y, -z'
'x, -y-1/2, z-1/2'

loop_
_atom_site_label
_atom_site_type_symbol
_atom_site_fract_x
_atom_site_fract_y
_atom_site_fract_z
_atom_site_U_iso_or_equiv
_atom_site_adp_type
_atom_site_occupancy
_atom_site_site_symmetry_order
_atom_site_calc_flag
_atom_site_refinement_flags_posn
_atom_site_refinement_flags_adp
_atom_site_refinement_flags_occupancy
_atom_site_disorder_assembly
_atom_site_disorder_group
S1 S 0.65559(9) 0.34733(3) 0.24221(5) 0.0699(2) Uani 1 1 d . . . . .
O1 O 0.4767(2) 0.36163(7) 0.15066(13) 0.0701(5) Uani 1 1 d . . . . .
O2 O 0.2664(3) 0.68074(9) 0.33844(17) 0.0888(6) Uani 1 1 d . . . . .
O3 O 0.6635(3) 0.64986(9) 0.14344(17) 0.0947(6) Uani 1 1 d . . . . .
O4 O 0.7887(3) 0.34565(9) 0.18642(18) 0.0937(6) Uani 1 1 d . . . . .
O5 O 0.6302(3) 0.29745(7) 0.30401(15) 0.0820(5) Uani 1 1 d . . . . .
N1 N 0.4295(3) 0.66102(8) 0.21802(16) 0.0631(5) Uani 1 1 d . . . . .
C1 C 0.3084(4) 0.35763(11) 0.1777(2) 0.0716(7) Uani 1 1 d . . . . .
H1A H 0.3219 0.3749 0.2492 0.086 Uiso 1 1 calc R . . . .
H1B H 0.2739 0.3167 0.1797 0.086 Uiso 1 1 calc R . . . .
C2 C 0.1663(4) 0.39033(11) 0.0910(2) 0.0753(7) Uani 1 1 d . . . . .
H2A H 0.0491 0.3814 0.0994 0.090 Uiso 1 1 calc R . . . .
H2B H 0.1673 0.3766 0.0192 0.090 Uiso 1 1 calc R . . . .
C3 C 0.1937(3) 0.45621(11) 0.0970(2) 0.0652(6) Uani 1 1 d . . . . .
C4 C 0.2810(4) 0.48491(12) 0.0334(2) 0.0750(7) Uani 1 1 d . . . . .
H4 H 0.3217 0.4636 -0.0169 0.090 Uiso 1 1 calc R . . . .
C5 C 0.3099(4) 0.54502(12) 0.0424(2) 0.0763(7) Uani 1 1 d . . . . .
H5 H 0.3714 0.5632 -0.0012 0.092 Uiso 1 1 calc R . . . .
C6 C 0.2499(3) 0.57843(11) 0.1140(2) 0.0658(6) Uani 1 1 d . . . . .
C7 C 0.2808(4) 0.64403(11) 0.1223(2) 0.0797(8) Uani 1 1 d . . . . .
H7A H 0.3061 0.6578 0.0564 0.096 Uiso 1 1 calc R . . . .
H7B H 0.1716 0.6633 0.1264 0.096 Uiso 1 1 calc R . . . .
C8 C 0.4073(3) 0.68039(10) 0.3166(2) 0.0659(6) Uani 1 1 d . . . . .
C9 C 0.5884(3) 0.69838(10) 0.3864(2) 0.0605(6) Uani 1 1 d . . . . .
C10 C 0.7083(3) 0.68803(10) 0.3277(2) 0.0617(6) Uani 1 1 d . . . . .
C11 C 0.6082(4) 0.66426(11) 0.2186(2) 0.0661(6) Uani 1 1 d . . . . .
C12 C 0.8890(4) 0.69958(12) 0.3721(3) 0.0829(8) Uani 1 1 d . . . . .
H12 H 0.9700 0.6928 0.3324 0.099 Uiso 1 1 calc R . . . .
C13 C 0.9460(4) 0.72160(13) 0.4778(3) 0.0937(10) Uani 1 1 d . . . . .
H13 H 1.0676 0.7293 0.5102 0.112 Uiso 1 1 calc R . . . .
C14 C 0.8263(5) 0.73219(13) 0.5355(3) 0.0947(10) Uani 1 1 d . . . . .
H14 H 0.8682 0.7474 0.6062 0.114 Uiso 1 1 calc R . . . .
C15 C 0.6434(4) 0.72084(12) 0.4910(2) 0.0810(8) Uani 1 1 d . . . . .
H15 H 0.5621 0.7281 0.5303 0.097 Uiso 1 1 calc R . . . .
C16 C 0.1563(4) 0.55021(12) 0.1761(2) 0.0772(7) Uani 1 1 d . . . . .
H16 H 0.1110 0.5719 0.2239 0.093 Uiso 1 1 calc R . . . .
C17 C 0.1292(4) 0.48979(12) 0.1677(2) 0.0764(7) Uani 1 1 d . . . . .
H17 H 0.0665 0.4715 0.2105 0.092 Uiso 1 1 calc R . . . .
C18 C 0.6882(3) 0.40947(10) 0.32704(19) 0.0636(6) Uani 1 1 d . . . . .
C19 C 0.7033(4) 0.46419(12) 0.2835(2) 0.0824(8) Uani 1 1 d . . . . .
H19 H 0.6936 0.4680 0.2094 0.099 Uiso 1 1 calc R . . . .
C20 C 0.7328(4) 0.51305(12) 0.3503(2) 0.0877(9) Uani 1 1 d . . . . .
H20 H 0.7431 0.5498 0.3205 0.105 Uiso 1 1 calc R . . . .
C21 C 0.7473(4) 0.50863(11) 0.4598(2) 0.0764(7) Uani 1 1 d . . . . .
C22 C 0.7303(4) 0.45350(12) 0.5019(2) 0.0843(8) Uani 1 1 d . . . . .
H22 H 0.7385 0.4497 0.5758 0.101 Uiso 1 1 calc R . . . .
C23 C 0.7014(4) 0.40377(11) 0.4360(2) 0.0752(7) Uani 1 1 d . . . . .
H23 H 0.6912 0.3670 0.4655 0.090 Uiso 1 1 calc R . . . .
C24 C 0.7813(5) 0.56234(13) 0.5339(3) 0.1015(10) Uani 1 1 d . . . . .
H24A H 0.9063 0.5640 0.5749 0.152 Uiso 1 1 calc GR . . . .
H24B H 0.7098 0.5598 0.5836 0.152 Uiso 1 1 calc GR . . . .
H24C H 0.7491 0.5972 0.4900 0.152 Uiso 1 1 calc GR . . . .

loop_
_atom_site_aniso_label
_atom_site_aniso_U_11
_atom_site_aniso_U_22
_atom_site_aniso_U_33
_atom_site_aniso_U_23
_atom_site_aniso_U_13
_atom_site_aniso_U_12
S1 0.0687(4) 0.0626(4) 0.0735(4) -0.0021(3) 0.0133(3) 0.0037(3)
O1 0.0683(11) 0.0722(11) 0.0649(10) -0.0012(8) 0.0123(8) 0.0000(8)
O2 0.0608(11) 0.0912(14) 0.1233(16) -0.0002(12) 0.0412(11) -0.0018(10)
O3 0.1032(16) 0.1061(16) 0.0888(13) -0.0067(11) 0.0501(12) -0.0055(12)
O4 0.0766(13) 0.1024(15) 0.1089(15) -0.0097(11) 0.0379(12) 0.0095(10)
O5 0.0950(14) 0.0567(10) 0.0843(12) 0.0045(9) 0.0111(10) -0.0002(9)
N1 0.0575(12) 0.0564(11) 0.0721(12) 0.0007(9) 0.0142(10) -0.0017(9)
C1 0.0711(17) 0.0601(15) 0.0787(16) 0.0018(12) 0.0148(13) -0.0078(12)
C2 0.0669(16) 0.0679(16) 0.0800(17) -0.0006(13) 0.0046(13) -0.0067(13)
C3 0.0586(15) 0.0626(15) 0.0652(14) 0.0011(11) 0.0039(11) -0.0013(11)
C4 0.0767(18) 0.0742(17) 0.0751(16) -0.0015(13) 0.0242(14) -0.0017(14)
C5 0.0756(18) 0.0793(18) 0.0732(16) 0.0095(14) 0.0208(14) -0.0067(14)
C6 0.0578(14) 0.0641(15) 0.0646(14) 0.0066(11) 0.0013(11) -0.0018(11)
C7 0.0737(18) 0.0675(16) 0.0824(17) 0.0099(13) -0.0011(14) -0.0002(13)
C8 0.0553(15) 0.0541(13) 0.0901(18) 0.0065(12) 0.0242(13) 0.0032(11)
C9 0.0566(14) 0.0499(12) 0.0753(15) 0.0032(11) 0.0199(12) 0.0046(10)
C10 0.0503(13) 0.0541(13) 0.0814(16) 0.0030(11) 0.0206(12) 0.0032(10)
C11 0.0678(16) 0.0606(14) 0.0739(16) 0.0073(12) 0.0271(13) 0.0032(12)
C12 0.0558(16) 0.0746(17) 0.119(2) -0.0020(16) 0.0267(16) 0.0034(13)
C13 0.0609(18) 0.0772(19) 0.125(3) -0.0123(18) -0.0012(18) 0.0024(14)
C14 0.096(2) 0.0739(19) 0.095(2) -0.0162(16) -0.0005(19) 0.0021(17)
C15 0.090(2) 0.0696(17) 0.0849(18) -0.0076(14) 0.0274(16) 0.0070(15)
C16 0.084(2) 0.0720(17) 0.0765(16) -0.0027(13) 0.0250(14) 0.0022(14)
C17 0.0798(19) 0.0717(17) 0.0777(17) 0.0066(13) 0.0231(14) -0.0094(14)
C18 0.0600(14) 0.0585(14) 0.0661(14) 0.0047(11) 0.0091(11) -0.0006(11)
C19 0.107(2) 0.0672(16) 0.0649(15) 0.0054(13) 0.0124(14) -0.0087(15)
C20 0.111(2) 0.0613(16) 0.0788(18) 0.0109(13) 0.0088(16) -0.0056(15)
C21 0.0783(18) 0.0618(15) 0.0796(17) -0.0035(13) 0.0085(14) 0.0027(13)
C22 0.109(2) 0.0751(18) 0.0664(16) -0.0009(13) 0.0219(15) -0.0058(16)
C23 0.0867(19) 0.0608(15) 0.0742(16) 0.0074(12) 0.0178(14) -0.0049(13)
C24 0.124(3) 0.0691(18) 0.098(2) -0.0128(16) 0.0114(19) 0.0045(17)

loop_
_atom_type_symbol
_atom_type_description
_atom_type_scat_dispersion_real
_atom_type_scat_dispersion_imag
_atom_type_scat_source
C C 0.0180 0.0090 'International Tables Vol C Tables 4.2.6.8 and 6.1.1.4'
H H 0.0000 0.0000 'International Tables Vol C Tables 4.2.6.8 and 6.1.1.4'
N N 0.0310 0.0180 'International Tables Vol C Tables 4.2.6.8 and 6.1.1.4'
O O 0.0490 0.0320 'International Tables Vol C Tables 4.2.6.8 and 6.1.1.4'
S S 0.3330 0.5570 'International Tables Vol C Tables 4.2.6.8 and 6.1.1.4'

loop_
_geom_angle_atom_site_label_1
_geom_angle_atom_site_label_2
_geom_angle_atom_site_label_3
_geom_angle
_geom_angle_site_symmetry_1
_geom_angle_site_symmetry_3
O1 S1 C18 103.21(10) . .
O4 S1 O1 104.55(11) . .
O4 S1 O5 119.73(12) . .
O4 S1 C18 109.70(12) . .
O5 S1 O1 109.85(11) . .
O5 S1 C18 108.52(12) . .
C1 O1 S1 118.41(15) . .
C8 N1 C7 124.0(2) . .
C11 N1 C7 124.1(2) . .
C11 N1 C8 111.7(2) . .
O1 C1 H1A 110.1 . .
O1 C1 H1B 110.1 . .
O1 C1 C2 108.2(2) . .
H1A C1 H1B 108.4 . .
C2 C1 H1A 110.1 . .
C2 C1 H1B 110.1 . .
C1 C2 H2A 109.0 . .
C1 C2 H2B 109.0 . .
C1 C2 C3 112.9(2) . .
H2A C2 H2B 107.8 . .
C3 C2 H2A 109.0 . .
C3 C2 H2B 109.0 . .
C4 C3 C2 122.0(3) . .
C4 C3 C17 117.6(2) . .
C17 C3 C2 120.5(2) . .
C3 C4 H4 119.4 . .
C3 C4 C5 121.2(3) . .
C5 C4 H4 119.4 . .
C4 C5 H5 119.2 . .
C6 C5 C4 121.5(3) . .
C6 C5 H5 119.2 . .
C5 C6 C7 121.0(3) . .
C5 C6 C16 117.7(2) . .
C16 C6 C7 121.2(3) . .
N1 C7 C6 112.9(2) . .
N1 C7 H7A 109.0 . .
N1 C7 H7B 109.0 . .
C6 C7 H7A 109.0 . .
C6 C7 H7B 109.0 . .
H7A C7 H7B 107.8 . .
O2 C8 N1 125.0(2) . .
O2 C8 C9 128.7(3) . .
N1 C8 C9 106.3(2) . .
C10 C9 C8 107.6(2) . .
C15 C9 C8 130.8(2) . .
C15 C9 C10 121.6(2) . .
C9 C10 C11 108.7(2) . .
C12 C10 C9 121.1(2) . .
C12 C10 C11 130.2(2) . .
O3 C11 N1 124.9(3) . .
O3 C11 C10 129.3(3) . .
N1 C11 C10 105.8(2) . .
C10 C12 H12 121.2 . .
C10 C12 C13 117.7(3) . .
C13 C12 H12 121.2 . .
C12 C13 H13 119.5 . .
C14 C13 C12 121.0(3) . .
C14 C13 H13 119.5 . .
C13 C14 H14 119.2 . .
C13 C14 C15 121.6(3) . .
C15 C14 H14 119.2 . .
C9 C15 C14 116.9(3) . .
C9 C15 H15 121.5 . .
C14 C15 H15 121.5 . .
C6 C16 H16 119.7 . .
C6 C16 C17 120.6(3) . .
C17 C16 H16 119.7 . .
C3 C17 C16 121.3(3) . .
C3 C17 H17 119.3 . .
C16 C17 H17 119.3 . .
C19 C18 S1 119.5(2) . .
C23 C18 S1 120.30(19) . .
C23 C18 C19 120.2(2) . .
C18 C19 H19 120.1 . .
C20 C19 C18 119.8(3) . .
C20 C19 H19 120.1 . .
C19 C20 H20 119.4 . .
C21 C20 C19 121.3(3) . .
C21 C20 H20 119.4 . .
C20 C21 C22 118.2(2) . .
C20 C21 C24 121.4(3) . .
C22 C21 C24 120.4(3) . .
C21 C22 H22 119.4 . .
C21 C22 C23 121.3(3) . .
C23 C22 H22 119.4 . .
C18 C23 C22 119.2(2) . .
C18 C23 H23 120.4 . .
C22 C23 H23 120.4 . .
C21 C24 H24A 109.5 . .
C21 C24 H24B 109.5 . .
C21 C24 H24C 109.5 . .
H24A C24 H24B 109.5 . .
H24A C24 H24C 109.5 . .
H24B C24 H24C 109.5 . .

loop_
_geom_bond_atom_site_label_1
_geom_bond_atom_site_label_2
_geom_bond_distance
_geom_bond_site_symmetry_2
S1 O1 1.5645(18) .
S1 O4 1.419(2) .
S1 O5 1.4273(18) .
S1 C18 1.751(2) .
O1 C1 1.451(3) .
O2 C8 1.208(3) .
O3 C11 1.206(3) .
N1 C7 1.464(3) .
N1 C8 1.390(3) .
N1 C11 1.390(3) .
C1 H1A 0.9700 .
C1 H1B 0.9700 .
C1 C2 1.508(3) .
C2 H2A 0.9700 .
C2 H2B 0.9700 .
C2 C3 1.511(3) .
C3 C4 1.367(3) .
C3 C17 1.383(4) .
C4 H4 0.9300 .
C4 C5 1.384(4) .
C5 H5 0.9300 .
C5 C6 1.371(4) .
C6 C7 1.509(4) .
C6 C16 1.382(4) .
C7 H7A 0.9700 .
C7 H7B 0.9700 .
C8 C9 1.485(3) .
C9 C10 1.378(3) .
C9 C15 1.373(4) .
C10 C11 1.482(4) .
C10 C12 1.377(3) .
C12 H12 0.9300 .
C12 C13 1.383(4) .
C13 H13 0.9300 .
C13 C14 1.367(4) .
C14 H14 0.9300 .
C14 C15 1.392(4) .
C15 H15 0.9300 .
C16 H16 0.9300 .
C16 C17 1.388(4) .
C17 H17 0.9300 .
C18 C19 1.381(3) .
C18 C23 1.369(3) .
C19 H19 0.9300 .
C19 C20 1.377(4) .
C20 H20 0.9300 .
C20 C21 1.372(4) .
C21 C22 1.385(4) .
C21 C24 1.518(4) .
C22 H22 0.9300 .
C22 C23 1.387(4) .
C23 H23 0.9300 .
C24 H24A 0.9600 .
C24 H24B 0.9600 .
C24 H24C 0.9600 .

loop_
_geom_torsion_atom_site_label_1
_geom_torsion_atom_site_label_2
_geom_torsion_atom_site_label_3
_geom_torsion_atom_site_label_4
_geom_torsion
_geom_torsion_site_symmetry_1
_geom_torsion_site_symmetry_2
_geom_torsion_site_symmetry_3
_geom_torsion_site_symmetry_4
S1 O1 C1 C2 162.99(16) . . . .
S1 C18 C19 C20 -178.6(2) . . . .
S1 C18 C23 C22 178.9(2) . . . .
O1 S1 C18 C19 -59.0(2) . . . .
O1 S1 C18 C23 122.1(2) . . . .
O1 C1 C2 C3 -70.3(3) . . . .
O2 C8 C9 C10 177.7(2) . . . .
O2 C8 C9 C15 -1.5(4) . . . .
O4 S1 O1 C1 170.71(17) . . . .
O4 S1 C18 C19 52.0(3) . . . .
O4 S1 C18 C23 -127.0(2) . . . .
O5 S1 O1 C1 41.04(19) . . . .
O5 S1 C18 C19 -175.5(2) . . . .
O5 S1 C18 C23 5.5(3) . . . .
N1 C8 C9 C10 -1.0(2) . . . .
N1 C8 C9 C15 179.7(2) . . . .
C1 C2 C3 C4 95.8(3) . . . .
C1 C2 C3 C17 -84.6(3) . . . .
C2 C3 C4 C5 -177.9(2) . . . .
C2 C3 C17 C16 178.6(2) . . . .
C3 C4 C5 C6 -1.1(4) . . . .
C4 C3 C17 C16 -1.7(4) . . . .
C4 C5 C6 C7 -179.4(2) . . . .
C4 C5 C6 C16 -1.1(4) . . . .
C5 C6 C7 N1 -101.7(3) . . . .
C5 C6 C16 C17 1.8(4) . . . .
C6 C16 C17 C3 -0.4(4) . . . .
C7 N1 C8 O2 6.7(4) . . . .
C7 N1 C8 C9 -174.5(2) . . . .
C7 N1 C11 O3 -5.2(4) . . . .
C7 N1 C11 C10 175.1(2) . . . .
C7 C6 C16 C17 -179.9(2) . . . .
C8 N1 C7 C6 -97.5(3) . . . .
C8 N1 C11 O3 179.6(2) . . . .
C8 N1 C11 C10 -0.1(3) . . . .
C8 C9 C10 C11 1.0(3) . . . .
C8 C9 C10 C12 -178.9(2) . . . .
C8 C9 C15 C14 178.5(2) . . . .
C9 C10 C11 O3 179.7(3) . . . .
C9 C10 C11 N1 -0.6(3) . . . .
C9 C10 C12 C13 0.3(4) . . . .
C10 C9 C15 C14 -0.6(4) . . . .
C10 C12 C13 C14 -0.8(4) . . . .
C11 N1 C7 C6 87.9(3) . . . .
C11 N1 C8 O2 -178.1(2) . . . .
C11 N1 C8 C9 0.7(2) . . . .
C11 C10 C12 C13 -179.5(3) . . . .
C12 C10 C11 O3 -0.4(5) . . . .
C12 C10 C11 N1 179.3(2) . . . .
C12 C13 C14 C15 0.6(5) . . . .
C13 C14 C15 C9 0.1(4) . . . .
C15 C9 C10 C11 -179.7(2) . . . .
C15 C9 C10 C12 0.4(4) . . . .
C16 C6 C7 N1 80.0(3) . . . .
C17 C3 C4 C5 2.4(4) . . . .
C18 S1 O1 C1 -74.54(18) . . . .
C18 C19 C20 C21 -0.1(5) . . . .
C19 C18 C23 C22 -0.1(4) . . . .
C19 C20 C21 C22 -0.4(5) . . . .
C19 C20 C21 C24 179.5(3) . . . .
C20 C21 C22 C23 0.7(5) . . . .
C21 C22 C23 C18 -0.5(4) . . . .
C23 C18 C19 C20 0.4(4) . . . .
C24 C21 C22 C23 -179.2(3) . . . .
